data_7045362
loop_
_publ_author_name
'Wu, Zhao-Feng'
'Tan, Bin'
'Ma, Wen'
'Xiong, Wei-Wei'
'Xie, Zai-Lai'
'Huang, Xiao-Ying'

_publ_section_title
;
 Mg<sup>2+</sup> incorporated Co-based MOF precursors for hierarchical
 CNT-containing porous carbons with ORR activity.
;
_journal_issue 8
_journal_name_full 'Dalton transactions (Cambridge, England : 2003)'
_journal_page_first 2810
_journal_page_last 2819
_journal_paper_doi 10.1039/c7dt04354f
_journal_volume 47
_journal_year 2018
_chemical_formula_sum 'C79 H99 Co3 N7 O25'
_chemical_formula_weight 1723.44
_space_group_crystal_system orthorhombic
_space_group_IT_number 52
_space_group_name_Hall '-P 2a 2bc'
_space_group_name_H-M_alt 'P n n a'
_symmetry_space_group_name_Hall '-P 2a 2bc'
_symmetry_space_group_name_H-M 'P n n a'
_atom_sites_solution_hydrogens geom
_audit_creation_method SHELXL-2016/6
_audit_update_record
;
2017-11-06 deposited with the CCDC.
2018-01-24 downloaded from the CCDC.
;
_cell_angle_alpha 90
_cell_angle_beta 90
_cell_angle_gamma 90
_cell_formula_units_Z 4
_cell_length_a 26.0789(5)
_cell_length_b 22.3894(5)
_cell_length_c 13.9388(3)
_cell_measurement_reflns_used 10240
_cell_measurement_temperature 295(2)
_cell_measurement_theta_max 28.8938
_cell_measurement_theta_min 2.3930
_cell_volume 8138.7(3)
_computing_cell_refinement
;
CrysAlisPro, Oxford Diffraction Ltd.,
Version 1.171.33.66 (release 28-04-2010 CrysAlis171 .NET)
(compiled Apr 28 2010,14:27:37)
;
_computing_data_collection
;
CrysAlisPro, Oxford Diffraction Ltd.,
Version 1.171.33.66 (release 28-04-2010 CrysAlis171 .NET)
(compiled Apr 28 2010,14:27:37)
;
_computing_data_reduction
;
CrysAlisPro, Oxford Diffraction Ltd.,
Version 1.171.33.66 (release 28-04-2010 CrysAlis171 .NET)
(compiled Apr 28 2010,14:27:37)
;
_computing_structure_refinement 'SHELXL-2016/6 (Sheldrick, 2016)'
_diffrn_ambient_temperature 295(2)
_diffrn_detector_area_resol_mean 16.2083
_diffrn_measured_fraction_theta_full 0.999
_diffrn_measured_fraction_theta_max 0.880
_diffrn_measurement_device_type 'Xcalibur, Eos'
_diffrn_measurement_method '\w scans'
_diffrn_radiation_type MoK\a
_diffrn_radiation_wavelength 0.71073
_diffrn_reflns_av_R_equivalents 0.0295
_diffrn_reflns_av_unetI/netI 0.0477
_diffrn_reflns_Laue_measured_fraction_full 0.999
_diffrn_reflns_Laue_measured_fraction_max 0.880
_diffrn_reflns_limit_h_max 35
_diffrn_reflns_limit_h_min -15
_diffrn_reflns_limit_k_max 30
_diffrn_reflns_limit_k_min -27
_diffrn_reflns_limit_l_max 17
_diffrn_reflns_limit_l_min -15
_diffrn_reflns_number 24301
_diffrn_reflns_point_group_measured_fraction_full 0.999
_diffrn_reflns_point_group_measured_fraction_max 0.880
_diffrn_reflns_theta_full 25.242
_diffrn_reflns_theta_max 28.957
_diffrn_reflns_theta_min 2.398
_exptl_absorpt_coefficient_mu 0.686
_exptl_absorpt_correction_T_max 1.00000
_exptl_absorpt_correction_T_min 0.88738
_exptl_absorpt_correction_type multi-scan
_exptl_absorpt_process_details
;
CrysAlisPro, Oxford Diffraction Ltd.,
Version 1.171.33.66 (release 28-04-2010 CrysAlis171 .NET)
(compiled Apr 28 2010,14:27:37)
Empirical absorption correction using spherical harmonics,
 implemented in SCALE3 ABSPACK scaling algorithm.
;
_exptl_crystal_colour blue
_exptl_crystal_density_diffrn 1.407
_exptl_crystal_description block
_exptl_crystal_F_000 3612
_exptl_crystal_size_max 0.81
_exptl_crystal_size_mid 0.75
_exptl_crystal_size_min 0.67
_refine_diff_density_max 0.565
_refine_diff_density_min -0.373
_refine_diff_density_rms 0.058
_refine_ls_extinction_method none
_refine_ls_goodness_of_fit_ref 1.009
_refine_ls_hydrogen_treatment constr
_refine_ls_matrix_type full
_refine_ls_number_parameters 339
_refine_ls_number_reflns 9498
_refine_ls_number_restraints 0
_refine_ls_restrained_S_all 1.009
_refine_ls_R_factor_all 0.0739
_refine_ls_R_factor_gt 0.0469
_refine_ls_shift/su_max 0.001
_refine_ls_shift/su_mean 0.000
_refine_ls_structure_factor_coef Fsqd
_refine_ls_weighting_details 'w=1/[\s^2^(Fo^2^)+(0.0550P)^2^+4.0000P] where P=(Fo^2^+2Fc^2^)/3'
_refine_ls_weighting_scheme calc
_refine_ls_wR_factor_gt 0.1143
_refine_ls_wR_factor_ref 0.1221
_reflns_Friedel_coverage 0.000
_reflns_number_gt 6048
_reflns_number_total 9498
_reflns_threshold_expression 'I > 2\s(I)'
_cod_data_source_file c7dt04354f2.cif
_cod_data_source_block x_sq
_cod_depositor_comments 'Adding full bibliography for 7045362--7045363.cif.'
_cod_database_code 7045362
_shelx_shelxl_version_number 2016/6
_shelx_space_group_comment
;
The symmetry employed for this shelxl refinement is uniquely defined
by the following loop, which should always be used as a source of
symmetry information in preference to the above space-group names.
They are only intended as comments.
;

loop_
_space_group_symop_operation_xyz
'x, y, z'
'-x+1/2, -y, z'
'-x+1/2, y+1/2, -z+1/2'
'x, -y+1/2, -z+1/2'
'-x, -y, -z'
'x-1/2, y, -z'
'x-1/2, -y-1/2, z-1/2'
'-x, y-1/2, z-1/2'

loop_
_atom_site_label
_atom_site_type_symbol
_atom_site_fract_x
_atom_site_fract_y
_atom_site_fract_z
_atom_site_U_iso_or_equiv
_atom_site_adp_type
_atom_site_occupancy
_atom_site_site_symmetry_order
_atom_site_calc_flag
_atom_site_refinement_flags_posn
_atom_site_refinement_flags_adp
_atom_site_refinement_flags_occupancy
Co1 Co 0.09447(2) 0.40992(2) 0.27329(2) 0.02529(9) Uani 1 1 d . . .
Co2 Co 0.09461(2) 0.250000 0.250000 0.02051(10) Uani 1 2 d S T P
O1 O 0.15900(7) 0.38776(8) 0.20613(15) 0.0439(5) Uani 1 1 d . . .
O2 O 0.15138(7) 0.29048(9) 0.17325(15) 0.0515(6) Uani 1 1 d . . .
O3 O 0.53163(7) 0.38806(9) -0.20234(17) 0.0591(6) Uani 1 1 d . . .
O4 O 0.53831(7) 0.29077(9) -0.17186(14) 0.0493(5) Uani 1 1 d . . .
O5 O 0.10309(10) 0.49693(10) 0.24733(17) 0.0656(7) Uani 1 1 d . . .
O6 O 0.02997(14) 0.50105(13) 0.3203(3) 0.1147(12) Uani 1 1 d . . .
O7 O 0.10831(9) 0.40476(8) 0.41953(13) 0.0499(5) Uani 1 1 d . . .
O8 O 0.09231(7) 0.32061(8) 0.35214(12) 0.0373(4) Uani 1 1 d . . .
C1 C 0.17389(10) 0.33929(13) 0.17039(19) 0.0359(6) Uani 1 1 d . . .
C2 C 0.22436(10) 0.34057(13) 0.1183(2) 0.0426(7) Uani 1 1 d . . .
C3 C 0.24913(11) 0.39389(13) 0.0991(2) 0.0545(9) Uani 1 1 d . . .
H3A H 0.234471 0.429799 0.118425 0.065 Uiso 1 1 calc R U .
C4 C 0.29552(12) 0.39397(14) 0.0515(3) 0.0638(10) Uani 1 1 d . . .
H4A H 0.311702 0.430141 0.038922 0.077 Uiso 1 1 calc R U .
C5 C 0.31832(11) 0.34162(14) 0.0223(2) 0.0530(8) Uani 1 1 d . . .
C6 C 0.29330(12) 0.28847(15) 0.0413(3) 0.0699(11) Uani 1 1 d . . .
H6A H 0.307995 0.252664 0.021581 0.084 Uiso 1 1 calc R U .
C7 C 0.24704(12) 0.28764(14) 0.0887(3) 0.0624(10) Uani 1 1 d . . .
H7A H 0.230903 0.251405 0.101033 0.075 Uiso 1 1 calc R U .
C8 C 0.36948(11) 0.34169(14) -0.0264(2) 0.0521(8) Uani 1 1 d . . .
C9 C 0.38627(15) 0.38843(18) -0.0777(4) 0.116(2) Uani 1 1 d . . .
H9A H 0.365652 0.422207 -0.082207 0.139 Uiso 1 1 calc R U .
C10 C 0.43338(15) 0.38822(18) -0.1244(4) 0.116(2) Uani 1 1 d . . .
H10A H 0.443249 0.421281 -0.160339 0.139 Uiso 1 1 calc R U .
C11 C 0.46521(10) 0.34022(13) -0.1182(2) 0.0449(7) Uani 1 1 d . . .
C12 C 0.44914(13) 0.29346(15) -0.0656(3) 0.0812(14) Uani 1 1 d . . .
H12A H 0.469961 0.259921 -0.060003 0.097 Uiso 1 1 calc R U .
C13 C 0.40213(14) 0.29448(17) -0.0195(3) 0.0912(16) Uani 1 1 d . . .
H13A H 0.392518 0.261736 0.017362 0.109 Uiso 1 1 calc R U .
C14 C 0.51614(10) 0.33941(12) -0.1682(2) 0.0381(7) Uani 1 1 d . . .
C15 C 0.06656(17) 0.52484(16) 0.2788(3) 0.0664(10) Uani 1 1 d . . .
C16 C 0.06715(15) 0.59296(14) 0.2692(3) 0.0626(9) Uani 1 1 d . . .
C17 C 0.02444(17) 0.62584(17) 0.2910(4) 0.1008(16) Uani 1 1 d . . .
H17A H -0.005187 0.606893 0.312289 0.121 Uiso 1 1 calc R U .
C18 C 0.02545(16) 0.68712(17) 0.2813(4) 0.0966(16) Uani 1 1 d . . .
H18A H -0.004245 0.708999 0.292746 0.116 Uiso 1 1 calc R U .
C19 C 0.07004(16) 0.71676(14) 0.2547(3) 0.0643(10) Uani 1 1 d . . .
C20 C 0.11176(18) 0.68341(17) 0.2365(3) 0.0834(13) Uani 1 1 d . . .
H20A H 0.142243 0.702151 0.219392 0.100 Uiso 1 1 calc R U .
C21 C 0.11026(15) 0.62029(16) 0.2429(3) 0.0712(11) Uani 1 1 d . . .
H21A H 0.139361 0.597960 0.228695 0.085 Uiso 1 1 calc R U .
C22 C 0.10297(9) 0.34918(11) 0.42564(17) 0.0296(5) Uani 1 1 d . . .
C23 C 0.10716(10) 0.31913(11) 0.52105(18) 0.0332(6) Uani 1 1 d . . .
C24 C 0.11981(15) 0.35115(14) 0.6016(2) 0.0586(9) Uani 1 1 d . . .
H24A H 0.126785 0.391739 0.596005 0.070 Uiso 1 1 calc R U .
C25 C 0.12242(15) 0.32447(13) 0.6906(2) 0.0597(9) Uani 1 1 d . . .
H25A H 0.131628 0.347127 0.743759 0.072 Uiso 1 1 calc R U .
C26 C 0.11147(12) 0.26425(12) 0.70178(18) 0.0408(7) Uani 1 1 d . . .
C27 C 0.09874(14) 0.23233(13) 0.62024(19) 0.0525(8) Uani 1 1 d . . .
H27A H 0.091474 0.191796 0.625522 0.063 Uiso 1 1 calc R U .
C28 C 0.09654(12) 0.25932(12) 0.53084(18) 0.0460(7) Uani 1 1 d . . .
H28A H 0.087836 0.236815 0.477173 0.055 Uiso 1 1 calc R U .

loop_
_atom_site_aniso_label
_atom_site_aniso_U_11
_atom_site_aniso_U_22
_atom_site_aniso_U_33
_atom_site_aniso_U_23
_atom_site_aniso_U_13
_atom_site_aniso_U_12
Co1 0.02279(16) 0.02327(17) 0.02980(17) 0.00159(12) -0.00117(14) 0.00060(14)
Co2 0.01558(19) 0.0226(2) 0.0234(2) 0.00198(15) 0.000 0.000
O1 0.0312(9) 0.0416(11) 0.0588(13) 0.0045(9) 0.0175(9) -0.0027(9)
O2 0.0431(11) 0.0522(13) 0.0593(14) -0.0079(10) 0.0297(10) -0.0145(10)
O3 0.0433(11) 0.0380(12) 0.0959(18) 0.0100(11) 0.0422(12) 0.0083(10)
O4 0.0470(11) 0.0438(12) 0.0572(13) 0.0138(9) 0.0288(10) 0.0211(10)
O5 0.0907(18) 0.0353(12) 0.0706(16) 0.0062(11) -0.0022(14) 0.0160(12)
O6 0.146(3) 0.0509(17) 0.147(3) 0.0098(18) 0.047(3) -0.0211(19)
O7 0.0909(16) 0.0288(10) 0.0300(10) 0.0029(8) -0.0072(10) -0.0026(10)
O8 0.0540(11) 0.0345(10) 0.0234(9) -0.0016(7) -0.0010(9) -0.0059(9)
C1 0.0286(13) 0.0428(18) 0.0362(16) 0.0062(12) 0.0099(11) -0.0037(12)
C2 0.0331(14) 0.0439(18) 0.0507(18) 0.0049(13) 0.0176(13) 0.0000(13)
C3 0.0384(16) 0.0375(17) 0.088(2) 0.0060(16) 0.0318(17) -0.0007(13)
C4 0.0466(18) 0.0425(19) 0.102(3) 0.0163(17) 0.0418(19) -0.0020(15)
C5 0.0370(15) 0.053(2) 0.069(2) 0.0097(16) 0.0276(15) 0.0044(14)
C6 0.053(2) 0.045(2) 0.111(3) -0.0039(19) 0.049(2) -0.0023(16)
C7 0.0463(18) 0.0429(18) 0.098(3) 0.0017(17) 0.0396(19) -0.0088(15)
C8 0.0356(15) 0.0437(18) 0.077(2) 0.0099(15) 0.0294(16) 0.0048(14)
C9 0.064(2) 0.060(3) 0.224(6) 0.052(3) 0.091(3) 0.029(2)
C10 0.075(3) 0.060(3) 0.212(6) 0.059(3) 0.097(3) 0.028(2)
C11 0.0326(14) 0.0397(17) 0.062(2) 0.0087(14) 0.0221(14) 0.0111(13)
C12 0.068(2) 0.043(2) 0.133(4) 0.021(2) 0.063(2) 0.0194(18)
C13 0.075(2) 0.056(2) 0.143(4) 0.033(2) 0.073(3) 0.010(2)
C14 0.0283(13) 0.0403(17) 0.0456(17) 0.0054(12) 0.0130(12) 0.0076(12)
C15 0.085(3) 0.046(2) 0.068(2) 0.0124(18) -0.002(2) -0.010(2)
C16 0.073(2) 0.0355(18) 0.079(2) -0.0046(17) 0.015(2) -0.0069(17)
C17 0.078(3) 0.045(2) 0.180(5) 0.010(3) 0.032(3) -0.001(2)
C18 0.071(3) 0.040(2) 0.179(5) 0.001(3) 0.012(3) 0.003(2)
C19 0.089(3) 0.0290(17) 0.075(2) -0.0018(16) 0.003(2) 0.0009(18)
C20 0.094(3) 0.045(2) 0.111(4) 0.014(2) 0.034(3) -0.006(2)
C21 0.077(2) 0.046(2) 0.092(3) -0.0006(19) 0.022(2) 0.0099(18)
C22 0.0313(13) 0.0343(14) 0.0232(12) 0.0002(10) -0.0004(10) 0.0014(11)
C23 0.0454(15) 0.0308(14) 0.0234(13) 0.0014(10) 0.0005(11) -0.0014(11)
C24 0.109(3) 0.0348(16) 0.0323(16) 0.0032(12) -0.0106(17) -0.0119(18)
C25 0.114(3) 0.0392(18) 0.0262(16) 0.0007(12) -0.0115(18) -0.0116(18)
C26 0.0652(18) 0.0331(15) 0.0241(14) 0.0027(11) -0.0003(12) 0.0016(13)
C27 0.100(3) 0.0302(15) 0.0275(14) 0.0005(11) 0.0023(17) -0.0054(16)
C28 0.082(2) 0.0337(15) 0.0222(13) -0.0033(10) -0.0013(15) -0.0038(16)

loop_
_atom_type_symbol
_atom_type_description
_atom_type_scat_dispersion_real
_atom_type_scat_dispersion_imag
_atom_type_scat_source
C C 0.0033 0.0016 'International Tables Vol C Tables 4.2.6.8 and 6.1.1.4'
H H 0.0000 0.0000 'International Tables Vol C Tables 4.2.6.8 and 6.1.1.4'
O O 0.0106 0.0060 'International Tables Vol C Tables 4.2.6.8 and 6.1.1.4'
N N 0.0061 0.0033 'International Tables Vol C Tables 4.2.6.8 and 6.1.1.4'
Co Co 0.3494 0.9721 'International Tables Vol C Tables 4.2.6.8 and 6.1.1.4'

loop_
_geom_angle_atom_site_label_1
_geom_angle_atom_site_label_2
_geom_angle_atom_site_label_3
_geom_angle
_geom_angle_site_symmetry_1
_geom_angle_site_symmetry_3
O3 Co1 O1 113.86(9) 6 .
O3 Co1 O5 104.16(9) 6 .
O1 Co1 O5 93.61(9) . .
O3 Co1 O7 128.51(10) 6 .
O1 Co1 O7 107.56(9) . .
O5 Co1 O7 102.32(9) . .
O3 Co1 O8 90.20(8) 6 .
O1 Co1 O8 91.66(7) . .
O5 Co1 O8 161.09(8) . .
O7 Co1 O8 58.80(7) . .
O2 Co2 O2 86.89(13) . 4
O2 Co2 O4 92.49(9) . 6
O2 Co2 O4 179.34(9) 4 6
O2 Co2 O4 179.34(9) . 7_566
O2 Co2 O4 92.49(9) 4 7_566
O4 Co2 O4 88.13(13) 6 7_566
O2 Co2 O8 92.37(7) . .
O2 Co2 O8 89.98(7) 4 .
O4 Co2 O8 90.26(7) 6 .
O4 Co2 O8 87.42(7) 7_566 .
O2 Co2 O8 89.99(7) . 4
O2 Co2 O8 92.37(7) 4 4
O4 Co2 O8 87.42(7) 6 4
O4 Co2 O8 90.25(7) 7_566 4
O8 Co2 O8 176.76(10) . 4
C1 O1 Co1 131.62(17) . .
C1 O2 Co2 138.73(18) . .
C14 O3 Co1 132.19(17) . 6_655
C14 O4 Co2 138.85(17) . 6_655
C15 O5 Co1 110.3(2) . .
C22 O7 Co1 95.90(15) . .
C22 O8 Co2 158.43(18) . .
C22 O8 Co1 86.57(15) . .
Co2 O8 Co1 109.15(7) . .
O2 C1 O1 127.0(2) . .
O2 C1 C2 116.5(2) . .
O1 C1 C2 116.5(2) . .
C3 C2 C7 118.7(3) . .
C3 C2 C1 121.2(3) . .
C7 C2 C1 120.0(2) . .
C4 C3 C2 120.2(3) . .
C4 C3 H3A 119.9 . .
C2 C3 H3A 119.9 . .
C5 C4 C3 121.3(3) . .
C5 C4 H4A 119.3 . .
C3 C4 H4A 119.3 . .
C4 C5 C6 118.2(3) . .
C4 C5 C8 121.2(3) . .
C6 C5 C8 120.5(3) . .
C7 C6 C5 121.1(3) . .
C7 C6 H6A 119.4 . .
C5 C6 H6A 119.4 . .
C6 C7 C2 120.3(3) . .
C6 C7 H7A 119.8 . .
C2 C7 H7A 119.8 . .
C9 C8 C13 116.1(3) . .
C9 C8 C5 122.3(3) . .
C13 C8 C5 121.7(3) . .
C8 C9 C10 122.4(3) . .
C8 C9 H9A 118.8 . .
C10 C9 H9A 118.8 . .
C11 C10 C9 120.8(3) . .
C11 C10 H10A 119.6 . .
C9 C10 H10A 119.6 . .
C12 C11 C10 117.3(3) . .
C12 C11 C14 121.3(3) . .
C10 C11 C14 121.4(3) . .
C11 C12 C13 121.1(3) . .
C11 C12 H12A 119.5 . .
C13 C12 H12A 119.5 . .
C8 C13 C12 122.3(3) . .
C8 C13 H13A 118.8 . .
C12 C13 H13A 118.8 . .
O4 C14 O3 126.8(2) . .
O4 C14 C11 116.4(2) . .
O3 C14 C11 116.8(2) . .
O5 C15 O6 123.4(4) . .
O5 C15 C16 118.1(3) . .
O6 C15 C16 118.5(4) . .
C21 C16 C17 120.1(3) . .
C21 C16 C15 119.4(3) . .
C17 C16 C15 120.5(3) . .
C16 C17 C18 119.9(4) . .
C16 C17 H17A 120.1 . .
C18 C17 H17A 120.1 . .
C17 C18 C19 121.2(4) . .
C17 C18 H18A 119.4 . .
C19 C18 H18A 119.4 . .
C20 C19 C18 117.6(3) . .
C20 C19 C19 122.5(3) . 4_565
C18 C19 C19 119.9(2) . 4_565
C19 C20 C21 121.4(4) . .
C19 C20 H20A 119.3 . .
C21 C20 H20A 119.3 . .
C16 C21 C20 119.9(4) . .
C16 C21 H21A 120.0 . .
C20 C21 H21A 120.0 . .
O8 C22 O7 118.7(2) . .
O8 C22 C23 121.3(2) . .
O7 C22 C23 119.9(2) . .
C24 C23 C28 118.4(2) . .
C24 C23 C22 120.7(2) . .
C28 C23 C22 120.8(2) . .
C23 C24 C25 121.4(3) . .
C23 C24 H24A 119.3 . .
C25 C24 H24A 119.3 . .
C24 C25 C26 120.8(3) . .
C24 C25 H25A 119.6 . .
C26 C25 H25A 119.6 . .
C27 C26 C25 117.3(2) . .
C27 C26 C26 121.4(3) . 4_556
C25 C26 C26 121.2(3) . 4_556
C26 C27 C28 121.6(3) . .
C26 C27 H27A 119.2 . .
C28 C27 H27A 119.2 . .
C23 C28 C27 120.4(2) . .
C23 C28 H28A 119.8 . .
C27 C28 H28A 119.8 . .

loop_
_geom_bond_atom_site_label_1
_geom_bond_atom_site_label_2
_geom_bond_distance
_geom_bond_site_symmetry_2
Co1 O3 1.9755(18) 6
Co1 O1 1.9886(18) .
Co1 O5 1.994(2) .
Co1 O7 2.0733(18) .
Co1 O8 2.2825(17) .
Co2 O2 2.0391(18) .
Co2 O2 2.0391(18) 4
Co2 O4 2.0434(18) 6
Co2 O4 2.0434(18) 7_566
Co2 O8 2.1283(17) .
Co2 O8 2.1283(16) 4
O1 C1 1.256(3) .
O2 C1 1.241(3) .
O3 C14 1.256(3) .
O4 C14 1.234(3) .
O5 C15 1.221(4) .
O6 C15 1.237(4) .
O7 C22 1.255(3) .
O8 C22 1.239(3) .
C1 C2 1.504(3) .
C2 C3 1.383(4) .
C2 C7 1.387(4) .
C3 C4 1.380(4) .
C3 H3A 0.9300 .
C4 C5 1.376(4) .
C4 H4A 0.9300 .
C5 C6 1.382(4) .
C5 C8 1.497(4) .
C6 C7 1.376(4) .
C6 H6A 0.9300 .
C7 H7A 0.9300 .
C8 C9 1.341(5) .
C8 C13 1.361(4) .
C9 C10 1.391(4) .
C9 H9A 0.9300 .
C10 C11 1.361(4) .
C10 H10A 0.9300 .
C11 C12 1.346(4) .
C11 C14 1.500(3) .
C12 C13 1.384(4) .
C12 H12A 0.9300 .
C13 H13A 0.9300 .
C15 C16 1.531(5) .
C16 C21 1.332(5) .
C16 C17 1.369(5) .
C17 C18 1.379(5) .
C17 H17A 0.9300 .
C18 C19 1.390(5) .
C18 H18A 0.9300 .
C19 C20 1.344(5) .
C19 C19 1.494(6) 4_565
C20 C21 1.417(5) .
C20 H20A 0.9300 .
C21 H21A 0.9300 .
C22 C23 1.494(3) .
C23 C24 1.372(4) .
C23 C28 1.374(4) .
C24 C25 1.378(4) .
C24 H24A 0.9300 .
C25 C26 1.387(4) .
C25 H25A 0.9300 .
C26 C27 1.383(4) .
C26 C26 1.488(5) 4_556
C27 C28 1.386(4) .
C27 H27A 0.9300 .
C28 H28A 0.9300 .
